data_7230390
loop_
_publ_author_name
'Bakthadoss, Manickam'
'Mushaf, Mohammad'

_publ_section_title
;
 A distal vinyl shift (DVS) through quadruple domino reaction: synthesis
 of N-vinyl benzoheterocyclic scaffolds
;
_journal_issue 22
_journal_name_full 'RSC Advances'
_journal_page_first 12152
_journal_paper_doi 10.1039/C8RA01478G
_journal_volume 8
_journal_year 2018
_chemical_absolute_configuration unk
_chemical_compound_source No
_chemical_formula_moiety 'C18 H17 N O4'
_chemical_formula_sum 'C19 H18 N O3'
_chemical_formula_weight 308.34
_chemical_melting_point 475.15
_chemical_name_common 1,3-benzoxazine
_chemical_name_systematic 'methyl (E)-3-(2-(2-hydroxyphenyl)-2H-benzo[d][1,3]oxazin-1(4H)-yl)acrylate'
_space_group_crystal_system orthorhombic
_space_group_IT_number 19
_space_group_name_Hall 'P 2ac 2ab'
_space_group_name_H-M_alt 'P 21 21 21'
_symmetry_space_group_name_Hall 'P 2ac 2ab'
_symmetry_space_group_name_H-M 'P 21 21 21'
_atom_sites_solution_hydrogens geom
_atom_sites_solution_primary direct
_atom_sites_solution_secondary difmap
_audit_creation_date 2014-05-27
_audit_creation_method
;
  Olex2 1.2
  (compiled 2012.05.09 svn.r2324, GUI svn.r4230)
;
_audit_update_record
;
2017-05-22 deposited with the CCDC.
2018-03-22 downloaded from the CCDC.
;
_cell_angle_alpha 90.00
_cell_angle_beta 90.00
_cell_angle_gamma 90.00
_cell_formula_units_Z 4
_cell_length_a 7.5340(5)
_cell_length_b 13.2552(10)
_cell_length_c 15.2014(12)
_cell_measurement_reflns_used 1139
_cell_measurement_temperature 298(2)
_cell_measurement_theta_max 29.0261
_cell_measurement_theta_min 4.0109
_cell_volume 1518.08(19)
_computing_cell_refinement
;
CrysAlisPro, Agilent Technologies,
Version 1.171.36.21 (release 14-08-2012 CrysAlis171 .NET)
(compiled Sep 14 2012,17:21:16)
;
_computing_data_collection
;
CrysAlisPro, Agilent Technologies,
Version 1.171.36.21 (release 14-08-2012 CrysAlis171 .NET)
(compiled Sep 14 2012,17:21:16)
;
_computing_data_reduction
;
CrysAlisPro, Agilent Technologies,
Version 1.171.36.21 (release 14-08-2012 CrysAlis171 .NET)
(compiled Sep 14 2012,17:21:16)
;
_computing_molecular_graphics
;
O. V. Dolomanov, L. J. Bourhis, R. J. Gildea, J. A. K. Howard and H. Puschmann,
OLEX2: a complete structure solution, refinement and analysis program.
J. Appl. Cryst. (2009). 42, 339-341.
;
_computing_publication_material
;
O. V. Dolomanov, L. J. Bourhis, R. J. Gildea, J. A. K. Howard and H. Puschmann,
OLEX2: a complete structure solution, refinement and analysis program.
J. Appl. Cryst. (2009). 42, 339-341.
;
_computing_structure_refinement
;
SHELXL, G.M. Sheldrick, Acta Cryst.
(2008). A64, 112-122
;
_computing_structure_solution
;
SHELXS, G.M. Sheldrick, Acta Cryst.
(2008). A64, 112-122
;
_diffrn_ambient_temperature 298(2)
_diffrn_detector_area_resol_mean 15.9821
_diffrn_measured_fraction_theta_full 0.9858
_diffrn_measured_fraction_theta_max 0.9011
_diffrn_measurement_details
;
#__ type_ start__ end____ width___ exp.time_
  1 omega  -80.00  -49.00   1.0000   68.0000
omega____ theta____ kappa____ phi______ frames
    -      -17.3397  -57.0000 -120.0000 31

#__ type_ start__ end____ width___ exp.time_
  2 omega  -22.00    4.00   1.0000   68.0000
omega____ theta____ kappa____ phi______ frames
    -      -17.3397  -57.0000 -120.0000 26

#__ type_ start__ end____ width___ exp.time_
  3 omega  -39.00   -4.00   1.0000   68.0000
omega____ theta____ kappa____ phi______ frames
    -      -17.3397   57.0000  -90.0000 35

#__ type_ start__ end____ width___ exp.time_
  4 omega   14.00   51.00   1.0000   68.0000
omega____ theta____ kappa____ phi______ frames
    -      -17.3397   57.0000  -90.0000 37

#__ type_ start__ end____ width___ exp.time_
  5 omega  -25.00   25.00   1.0000   68.0000
omega____ theta____ kappa____ phi______ frames
    -      -17.3397  -99.0000  -90.0000 50
;
_diffrn_measurement_device_type 'Xcalibur, Eos'
_diffrn_measurement_method '\w scans'
_diffrn_orient_matrix_UB_11 -0.0063577000
_diffrn_orient_matrix_UB_12 -0.0376779000
_diffrn_orient_matrix_UB_13 0.0329628000
_diffrn_orient_matrix_UB_21 0.0134169000
_diffrn_orient_matrix_UB_22 -0.0378579000
_diffrn_orient_matrix_UB_23 -0.0322618000
_diffrn_orient_matrix_UB_31 0.0929308000
_diffrn_orient_matrix_UB_32 0.0028669000
_diffrn_orient_matrix_UB_33 0.0069257000
_diffrn_radiation_monochromator graphite
_diffrn_radiation_type 'Mo K\a'
_diffrn_radiation_wavelength 0.7107
_diffrn_reflns_av_R_equivalents 0.0374
_diffrn_reflns_av_unetI/netI 0.0614
_diffrn_reflns_limit_h_max 9
_diffrn_reflns_limit_h_min -10
_diffrn_reflns_limit_k_max 17
_diffrn_reflns_limit_k_min -16
_diffrn_reflns_limit_l_max 20
_diffrn_reflns_limit_l_min -20
_diffrn_reflns_number 5373
_diffrn_reflns_theta_full 29.10
_diffrn_reflns_theta_max 29.10
_diffrn_reflns_theta_min 4.31
_diffrn_source 'Enhance (Mo) X-ray Source'
_exptl_absorpt_coefficient_mu 0.091
_exptl_absorpt_correction_T_max 1.00000
_exptl_absorpt_correction_T_min 0.98414
_exptl_absorpt_correction_type multi-scan
_exptl_absorpt_process_details
;
CrysAlisPro, Agilent Technologies,
Version 1.171.36.21 (release 14-08-2012 CrysAlis171 .NET)
(compiled Sep 14 2012,17:21:16)
Empirical absorption correction using spherical harmonics,
 implemented in SCALE3 ABSPACK scaling algorithm.
;
_exptl_crystal_colour colorless
_exptl_crystal_colour_primary colourless
_exptl_crystal_density_diffrn 1.349
_exptl_crystal_density_method 'not measured'
_exptl_crystal_description needle
_exptl_crystal_F_000 652
_exptl_crystal_recrystallization_method 'Re-crystallisation from solvent: chloroform'
_exptl_crystal_size_max 0.5
_exptl_crystal_size_mid 0.04
_exptl_crystal_size_min 0.03
_refine_diff_density_max 0.140
_refine_diff_density_min -0.182
_refine_diff_density_rms 0.037
_refine_ls_abs_structure_details 'Flack H D (1983), Acta Cryst. A39, 876-881'
_refine_ls_abs_structure_Flack 0.9(12)
_refine_ls_extinction_method none
_refine_ls_goodness_of_fit_ref 1.011
_refine_ls_hydrogen_treatment mixed
_refine_ls_matrix_type full
_refine_ls_number_parameters 213
_refine_ls_number_reflns 3203
_refine_ls_number_restraints 0
_refine_ls_restrained_S_all 1.011
_refine_ls_R_factor_all 0.0758
_refine_ls_R_factor_gt 0.0458
_refine_ls_shift/su_max 0.000
_refine_ls_shift/su_mean 0.000
_refine_ls_structure_factor_coef Fsqd
_refine_ls_weighting_details 'calc w=1/[\s^2^(Fo^2^)+(0.0367P)^2^+0.0000P] where P=(Fo^2^+2Fc^2^)/3'
_refine_ls_weighting_scheme calc
_refine_ls_wR_factor_gt 0.0843
_refine_ls_wR_factor_ref 0.0976
_reflns_number_gt 2333
_reflns_number_total 3203
_reflns_threshold_expression >2sigma(I)
_cod_data_source_file c8ra01478g2.cif
_cod_data_source_block mb-mm-39
_cod_original_cell_volume 1518.09(19)
_cod_database_code 7230390
_chemical_oxdiff_formula 'C20 H18 N2 O2'
_chemical_oxdiff_usercomment '298K, COLORLESS NEEDLE, 0.5 0.04 0.03'
_reflns_odcompleteness_completeness 98.58
_reflns_odcompleteness_iscentric 1
_reflns_odcompleteness_theta 26.32

loop_
_space_group_symop_id
_space_group_symop_operation_xyz
1 'x, y, z'
2 '-x+1/2, -y, z+1/2'
3 'x+1/2, -y+1/2, -z'
4 '-x, y+1/2, -z+1/2'

loop_
_atom_site_label
_atom_site_type_symbol
_atom_site_fract_x
_atom_site_fract_y
_atom_site_fract_z
_atom_site_U_iso_or_equiv
_atom_site_adp_type
_atom_site_occupancy
_atom_site_symmetry_multiplicity
_atom_site_calc_flag
_atom_site_refinement_flags
O1 O 0.59797(19) 0.70902(10) 0.57569(11) 0.0432(4) Uani 1 1 d .
N2 N 0.6167(2) 0.35842(12) 0.62746(11) 0.0329(4) Uani 1 1 d .
O3 O 0.86403(19) 0.25250(12) 0.59520(10) 0.0412(4) Uani 1 1 d .
O4 O 0.34079(19) 0.63462(11) 0.60537(13) 0.0544(5) Uani 1 1 d .
C5 C 0.5354(3) 0.44903(16) 0.62073(14) 0.0337(5) Uani 1 1 d .
H5 H 0.4128 0.4487 0.6279 0.040 Uiso 1 1 calc R
C6 C 0.6094(3) 0.53933(15) 0.60507(15) 0.0365(5) Uani 1 1 d .
H6 H 0.7320 0.5447 0.5994 0.044 Uiso 1 1 calc R
C7 C 0.5001(3) 0.62808(16) 0.59693(15) 0.0354(5) Uani 1 1 d .
O8 O 1.0561(2) 0.51426(13) 0.61232(12) 0.0530(5) Uani 1 1 d .
C9 C 0.8117(2) 0.35286(15) 0.61283(15) 0.0335(5) Uani 1 1 d .
H9 H 0.8440 0.3959 0.5629 0.040 Uiso 1 1 calc R
C10 C 0.3716(3) 0.26273(17) 0.69541(15) 0.0378(5) Uani 1 1 d .
H10 H 0.3352 0.3189 0.7273 0.045 Uiso 1 1 calc R
C11 C 0.5760(3) 0.18403(15) 0.59462(14) 0.0330(5) Uani 1 1 d .
C12 C 0.5188(3) 0.26775(15) 0.64150(14) 0.0302(5) Uani 1 1 d .
C13 C 0.4838(3) 0.09405(17) 0.60267(16) 0.0433(6) Uani 1 1 d .
H13 H 0.5220 0.0370 0.5726 0.052 Uiso 1 1 calc R
C14 C 0.2795(3) 0.17329(18) 0.70133(19) 0.0478(6) Uani 1 1 d .
H14 H 0.1789 0.1695 0.7366 0.057 Uiso 1 1 calc R
C15 C 0.5036(3) 0.80280(16) 0.5646(2) 0.0519(7) Uani 1 1 d .
H15A H 0.4071 0.7931 0.5242 0.078 Uiso 1 1 calc R
H15B H 0.5830 0.8531 0.5418 0.078 Uiso 1 1 calc R
H15C H 0.4579 0.8246 0.6204 0.078 Uiso 1 1 calc R
C16 C 0.9125(3) 0.38641(16) 0.69335(14) 0.0329(5) Uani 1 1 d .
C17 C 0.7393(3) 0.19971(17) 0.54091(16) 0.0424(6) Uani 1 1 d .
H17A H 0.7880 0.1353 0.5226 0.051 Uiso 1 1 calc R
H17B H 0.7120 0.2390 0.4888 0.051 Uiso 1 1 calc R
C18 C 1.1187(3) 0.49615(19) 0.76689(18) 0.0465(6) Uani 1 1 d .
H18 H 1.1948 0.5514 0.7656 0.056 Uiso 1 1 calc R
C19 C 0.3348(3) 0.08949(19) 0.65564(18) 0.0506(7) Uani 1 1 d .
H19 H 0.2716 0.0294 0.6604 0.061 Uiso 1 1 calc R
C20 C 0.9796(3) 0.3631(2) 0.84668(17) 0.0514(6) Uani 1 1 d .
H20 H 0.9636 0.3278 0.8990 0.062 Uiso 1 1 calc R
C21 C 1.0935(3) 0.4445(2) 0.84347(18) 0.0539(7) Uani 1 1 d .
H21 H 1.1537 0.4643 0.8940 0.065 Uiso 1 1 calc R
C22 C 1.0311(3) 0.46656(16) 0.69084(16) 0.0372(5) Uani 1 1 d .
C23 C 0.8896(3) 0.33444(18) 0.77171(15) 0.0421(6) Uani 1 1 d .
H23 H 0.8127 0.2796 0.7737 0.050 Uiso 1 1 calc R
H8 H 1.149(4) 0.555(2) 0.6122(18) 0.060(8) Uiso 1 1 d .

loop_
_atom_site_aniso_label
_atom_site_aniso_U_11
_atom_site_aniso_U_22
_atom_site_aniso_U_33
_atom_site_aniso_U_23
_atom_site_aniso_U_13
_atom_site_aniso_U_12
O1 0.0392(8) 0.0295(8) 0.0610(10) 0.0067(8) 0.0039(8) -0.0047(7)
N2 0.0244(8) 0.0274(9) 0.0468(11) 0.0005(9) -0.0006(8) -0.0019(7)
O3 0.0302(8) 0.0379(8) 0.0556(9) -0.0091(8) 0.0013(7) 0.0028(7)
O4 0.0306(8) 0.0339(8) 0.0989(14) 0.0099(10) 0.0034(9) -0.0020(7)
C5 0.0287(10) 0.0328(11) 0.0396(12) -0.0009(11) 0.0001(10) 0.0006(10)
C6 0.0270(10) 0.0316(11) 0.0508(14) 0.0015(11) 0.0016(10) -0.0017(9)
C7 0.0310(11) 0.0324(11) 0.0429(12) -0.0002(11) 0.0001(10) -0.0077(10)
O8 0.0412(9) 0.0580(11) 0.0597(11) 0.0173(10) -0.0059(9) -0.0233(9)
C9 0.0274(10) 0.0304(11) 0.0427(12) 0.0007(11) 0.0057(9) -0.0014(9)
C10 0.0342(11) 0.0345(12) 0.0447(12) 0.0023(11) 0.0026(10) 0.0028(10)
C11 0.0328(10) 0.0309(10) 0.0352(12) -0.0001(10) -0.0043(10) -0.0008(9)
C12 0.0273(10) 0.0282(10) 0.0351(11) 0.0042(10) -0.0047(9) -0.0028(9)
C13 0.0455(13) 0.0303(11) 0.0541(15) -0.0012(12) -0.0086(13) -0.0013(10)
C14 0.0362(12) 0.0465(14) 0.0607(16) 0.0135(14) 0.0092(12) -0.0021(12)
C15 0.0573(15) 0.0276(11) 0.0708(17) 0.0079(13) 0.0052(14) 0.0013(11)
C16 0.0229(10) 0.0332(11) 0.0427(12) -0.0010(11) 0.0029(9) 0.0010(9)
C17 0.0444(12) 0.0377(12) 0.0452(13) -0.0089(12) 0.0058(11) -0.0014(11)
C18 0.0321(12) 0.0455(14) 0.0619(17) -0.0057(14) -0.0085(13) -0.0038(11)
C19 0.0451(14) 0.0369(14) 0.0698(18) 0.0111(13) 0.0018(13) -0.0115(11)
C20 0.0542(14) 0.0595(16) 0.0405(14) 0.0050(14) -0.0035(13) 0.0047(14)
C21 0.0472(14) 0.0612(16) 0.0533(16) -0.0149(16) -0.0136(13) 0.0068(15)
C22 0.0277(10) 0.0357(12) 0.0482(13) 0.0020(12) 0.0014(10) 0.0004(10)
C23 0.0381(12) 0.0403(13) 0.0478(14) 0.0024(12) 0.0054(12) -0.0001(11)

loop_
_atom_type_symbol
_atom_type_description
_atom_type_scat_dispersion_real
_atom_type_scat_dispersion_imag
_atom_type_scat_source
C C 0.0033 0.0016 'International Tables Vol C Tables 4.2.6.8 and 6.1.1.4'
H H 0.0000 0.0000 'International Tables Vol C Tables 4.2.6.8 and 6.1.1.4'
N N 0.0061 0.0033 'International Tables Vol C Tables 4.2.6.8 and 6.1.1.4'
O O 0.0106 0.0060 'International Tables Vol C Tables 4.2.6.8 and 6.1.1.4'

loop_
_geom_angle_atom_site_label_1
_geom_angle_atom_site_label_2
_geom_angle_atom_site_label_3
_geom_angle
C7 O1 C15 116.53(16)
C5 N2 C9 118.68(17)
C5 N2 C12 121.71(15)
C12 N2 C9 119.44(16)
C9 O3 C17 112.71(16)
N2 C5 H5 115.9
C6 C5 N2 128.15(18)
C6 C5 H5 115.9
C5 C6 H6 119.8
C5 C6 C7 120.40(18)
C7 C6 H6 119.8
O1 C7 C6 111.07(16)
O4 C7 O1 120.9(2)
O4 C7 C6 128.0(2)
C22 O8 H8 113.3(18)
N2 C9 H9 109.4
N2 C9 C16 111.18(16)
O3 C9 N2 110.50(16)
O3 C9 H9 109.4
O3 C9 C16 106.93(17)
C16 C9 H9 109.4
C12 C10 H10 120.5
C14 C10 H10 120.5
C14 C10 C12 119.0(2)
C12 C11 C17 115.21(18)
C13 C11 C12 119.18(19)
C13 C11 C17 125.6(2)
C10 C12 N2 123.02(19)
C10 C12 C11 121.05(19)
C11 C12 N2 115.88(17)
C11 C13 H13 120.1
C19 C13 C11 119.7(2)
C19 C13 H13 120.1
C10 C14 H14 119.7
C19 C14 C10 120.7(2)
C19 C14 H14 119.7
O1 C15 H15A 109.5
O1 C15 H15B 109.5
O1 C15 H15C 109.5
H15A C15 H15B 109.5
H15A C15 H15C 109.5
H15B C15 H15C 109.5
C22 C16 C9 121.8(2)
C23 C16 C9 119.24(19)
C23 C16 C22 118.9(2)
O3 C17 C11 107.08(17)
O3 C17 H17A 110.3
O3 C17 H17B 110.3
C11 C17 H17A 110.3
C11 C17 H17B 110.3
H17A C17 H17B 108.6
C21 C18 H18 119.9
C21 C18 C22 120.2(2)
C22 C18 H18 119.9
C13 C19 H19 119.8
C14 C19 C13 120.3(2)
C14 C19 H19 119.8
C21 C20 H20 120.3
C23 C20 H20 120.3
C23 C20 C21 119.5(2)
C18 C21 C20 120.6(2)
C18 C21 H21 119.7
C20 C21 H21 119.7
O8 C22 C16 117.9(2)
O8 C22 C18 122.2(2)
C18 C22 C16 119.9(2)
C16 C23 H23 119.6
C20 C23 C16 120.8(2)
C20 C23 H23 119.6

loop_
_geom_bond_atom_site_label_1
_geom_bond_atom_site_label_2
_geom_bond_distance
O1 C7 1.341(2)
O1 C15 1.442(2)
N2 C5 1.352(3)
N2 C9 1.488(3)
N2 C12 1.426(2)
O3 C9 1.413(2)
O3 C17 1.433(3)
O4 C7 1.210(2)
C5 H5 0.9300
C5 C6 1.342(3)
C6 H6 0.9300
C6 C7 1.441(3)
O8 C22 1.364(3)
O8 H8 0.88(3)
C9 H9 0.9800
C9 C16 1.507(3)
C10 H10 0.9300
C10 C12 1.380(3)
C10 C14 1.377(3)
C11 C12 1.387(3)
C11 C13 1.385(3)
C11 C17 1.491(3)
C13 H13 0.9300
C13 C19 1.383(3)
C14 H14 0.9300
C14 C19 1.375(3)
C15 H15A 0.9600
C15 H15B 0.9600
C15 H15C 0.9600
C16 C22 1.389(3)
C16 C23 1.387(3)
C17 H17A 0.9700
C17 H17B 0.9700
C18 H18 0.9300
C18 C21 1.364(4)
C18 C22 1.388(3)
C19 H19 0.9300
C20 H20 0.9300
C20 C21 1.380(4)
C20 C23 1.379(3)
C21 H21 0.9300
C23 H23 0.9300

loop_
_geom_torsion_atom_site_label_1
_geom_torsion_atom_site_label_2
_geom_torsion_atom_site_label_3
_geom_torsion_atom_site_label_4
_geom_torsion
N2 C5 C6 C7 177.8(2)
N2 C9 C16 C22 -121.3(2)
N2 C9 C16 C23 60.3(3)
O3 C9 C16 C22 118.0(2)
O3 C9 C16 C23 -60.4(2)
C5 N2 C9 O3 -161.70(18)
C5 N2 C9 C16 79.7(2)
C5 N2 C12 C10 -37.9(3)
C5 N2 C12 C11 139.6(2)
C5 C6 C7 O1 -175.9(2)
C5 C6 C7 O4 2.7(4)
C9 N2 C5 C6 -2.7(3)
C9 N2 C12 C10 146.91(19)
C9 N2 C12 C11 -35.5(3)
C9 O3 C17 C11 -69.0(2)
C9 C16 C22 O8 -0.7(3)
C9 C16 C22 C18 178.82(19)
C9 C16 C23 C20 -180.0(2)
C10 C14 C19 C13 -0.2(4)
C11 C13 C19 C14 -1.0(4)
C12 N2 C5 C6 -177.8(2)
C12 N2 C9 O3 13.6(3)
C12 N2 C9 C16 -105.0(2)
C12 C10 C14 C19 1.2(4)
C12 C11 C13 C19 1.3(3)
C12 C11 C17 O3 45.3(2)
C13 C11 C12 N2 -177.92(19)
C13 C11 C12 C10 -0.3(3)
C13 C11 C17 O3 -132.7(2)
C14 C10 C12 N2 176.5(2)
C14 C10 C12 C11 -0.9(3)
C15 O1 C7 O4 0.6(3)
C15 O1 C7 C6 179.3(2)
C17 O3 C9 N2 38.9(2)
C17 O3 C9 C16 160.02(16)
C17 C11 C12 N2 3.9(3)
C17 C11 C12 C10 -178.5(2)
C17 C11 C13 C19 179.3(2)
C21 C18 C22 O8 -178.1(2)
C21 C18 C22 C16 2.4(3)
C21 C20 C23 C16 0.1(4)
C22 C16 C23 C20 1.6(3)
C22 C18 C21 C20 -0.7(4)
C23 C16 C22 O8 177.7(2)
C23 C16 C22 C18 -2.8(3)
C23 C20 C21 C18 -0.5(4)
